data_1539441
loop_
_publ_author_name
'Achiwa, N.'

_publ_section_title
;
 Crystal structural study by Rietveld method
;
_journal_name_full 'Kyoto Daigaku Genshiro Jikkensho'
_journal_page_first 9
_journal_page_last 15
_journal_volume 1988
_journal_year 1988
_chemical_formula_sum 'Ba2.8 Cu3.5 La O9'
_chemical_name_systematic 'La Ba2.8 Cu3.5 O9'
_space_group_IT_number 123
_symmetry_space_group_name_Hall '-P 4 2'
_symmetry_space_group_name_H-M 'P 4/m m m'
_cell_angle_alpha 90
_cell_angle_beta 90
_cell_angle_gamma 90
_cell_formula_units_Z 1
_cell_length_a 3.914
_cell_length_b 3.914
_cell_length_c 11.7194
_cell_volume 179.534
_citation_journal_id_ASTM KDGHDH
_cod_data_source_file Achiwa_KDGHDH_1988_1338.cif
_cod_data_source_block Ba2.8Cu3.5La1O9
_cod_original_cell_volume 179.5341
_cod_original_formula_sum 'Ba2.8 Cu3.5 La1 O9'
_cod_database_code 1539441

loop_
_symmetry_equiv_pos_as_xyz
x,y,z
-y,x,z
-x,-y,z
y,-x,z
x,-y,-z
y,x,-z
-x,y,-z
-y,-x,-z
-x,-y,-z
y,-x,-z
x,y,-z
-y,x,-z
-x,y,z
-y,-x,z
x,-y,z
y,x,z

loop_
_atom_site_label
_atom_site_type_symbol
_atom_site_fract_x
_atom_site_fract_y
_atom_site_fract_z
_atom_site_occupancy
_atom_site_U_iso_or_equiv
O2 O-2 0 0 0.153 1.8 0.0
Ba1 Ba+2 0.5 0.5 0.184 1.4 0.0
Cu1 Cu+2 0 0 0 0.9 0.0
Cu2 Cu+2 0 0 0.344 1.3 0.0
La1 La+3 0.5 0.5 0.5 1 0.0
O1 O-2 0 0.5 0 0.7 0.0
O3 O-2 0 0.5 0.369 1 0.0
